data_7021572
loop_
_publ_author_name
'Chen, Yanmei'
'Chen, Wenqian'
'Ju, Zhenghua'
'Gao, Qian'
'Lei, Tao'
'Liu, Wei'
'Li, Yahong'
'Gao, Dandan'
'Li, Wu'

_publ_section_title
;
 Synthesis, structures and luminescent properties of a series of novel
 Sr(II)-Ln(III) (Ln = Eu, Gd, Tb) coordination polymers.
;
_journal_issue 29
_journal_name_full 'Dalton transactions (Cambridge, England : 2003)'
_journal_page_first 10495
_journal_page_last 10502
_journal_paper_doi 10.1039/c3dt51184g
_journal_volume 42
_journal_year 2013
_chemical_formula_moiety 'C21 H19 Gd N3 O17 Sr, C3 H5 N2, H2 O'
_chemical_formula_sum 'C24 H26 Gd N5 O18 Sr'
_chemical_formula_weight 917.37
_chemical_name_systematic
;
?
;
_space_group_IT_number 14
_symmetry_cell_setting monoclinic
_symmetry_space_group_name_Hall '-P 2yn'
_symmetry_space_group_name_H-M 'P 1 21/n 1'
_atom_sites_solution_hydrogens geom
_atom_sites_solution_primary direct
_atom_sites_solution_secondary difmap
_audit_creation_method SHELXL-97
_cell_angle_alpha 90.00
_cell_angle_beta 106.93(3)
_cell_angle_gamma 90.00
_cell_formula_units_Z 4
_cell_length_a 15.786(3)
_cell_length_b 9.866(2)
_cell_length_c 20.468(4)
_cell_measurement_reflns_used 5086
_cell_measurement_temperature 293(2)
_cell_measurement_theta_max 26.0
_cell_measurement_theta_min 1.9
_cell_volume 3049.6(11)
_computing_cell_refinement 'SAINT (Bruker, 2005)'
_computing_data_collection 'APEX-II (Bruker, 2005)'
_computing_data_reduction 'SAINT (Bruker, 2005)'
_computing_molecular_graphics 'SHELXTL (Sheldrick, 2008) and DIAMOND (Brandenburg, 1999)'
_computing_publication_material 'SHELXTL (Sheldrick, 2008)'
_computing_structure_refinement 'SHELXL-97 (Sheldrick, 2008)'
_computing_structure_solution 'SHELXS-97 (Sheldrick, 2008)'
_diffrn_ambient_temperature 293(2)
_diffrn_measured_fraction_theta_full 1.000
_diffrn_measured_fraction_theta_max 1.000
_diffrn_measurement_device_type 'Bruker APEXII CCD'
_diffrn_measurement_method '\f and \w scans'
_diffrn_radiation_monochromator graphite
_diffrn_radiation_source 'fine-focus sealed tube'
_diffrn_radiation_type MoK\a
_diffrn_radiation_wavelength 0.71073
_diffrn_reflns_av_R_equivalents 0.0278
_diffrn_reflns_av_sigmaI/netI 0.0283
_diffrn_reflns_limit_h_max 16
_diffrn_reflns_limit_h_min -19
_diffrn_reflns_limit_k_max 12
_diffrn_reflns_limit_k_min -12
_diffrn_reflns_limit_l_max 25
_diffrn_reflns_limit_l_min -25
_diffrn_reflns_number 25144
_diffrn_reflns_theta_full 26.00
_diffrn_reflns_theta_max 26.00
_diffrn_reflns_theta_min 1.93
_exptl_absorpt_coefficient_mu 3.997
_exptl_absorpt_correction_T_max 0.5020
_exptl_absorpt_correction_T_min 0.4600
_exptl_absorpt_correction_type multi-scan
_exptl_absorpt_process_details 'SADABS (Bruker, 2005)'
_exptl_crystal_colour colourless
_exptl_crystal_density_diffrn 1.998
_exptl_crystal_density_meas ?
_exptl_crystal_density_method 'not measured'
_exptl_crystal_description polyhedron
_exptl_crystal_F_000 1804
_exptl_crystal_size_max 0.23
_exptl_crystal_size_mid 0.20
_exptl_crystal_size_min 0.20
_refine_diff_density_max 1.122
_refine_diff_density_min -0.674
_refine_diff_density_rms 0.093
_refine_ls_extinction_method none
_refine_ls_goodness_of_fit_ref 1.036
_refine_ls_hydrogen_treatment constr
_refine_ls_matrix_type full
_refine_ls_number_parameters 442
_refine_ls_number_reflns 5988
_refine_ls_number_restraints 0
_refine_ls_restrained_S_all 1.036
_refine_ls_R_factor_all 0.0328
_refine_ls_R_factor_gt 0.0233
_refine_ls_shift/su_max 0.002
_refine_ls_shift/su_mean 0.000
_refine_ls_structure_factor_coef Fsqd
_refine_ls_weighting_details 'calc w=1/[\s^2^(Fo^2^)+(0.0262P)^2^+2.7294P] where P=(Fo^2^+2Fc^2^)/3'
_refine_ls_weighting_scheme calc
_refine_ls_wR_factor_gt 0.0531
_refine_ls_wR_factor_ref 0.0565
_reflns_number_gt 5086
_reflns_number_total 5988
_reflns_threshold_expression >2sigma(I)
_cod_data_source_file c3dt51184g.txt
_cod_data_source_block CCDC773509
_cod_depositor_comments
;
The following automatic conversions were performed:

'_exptl_crystal_density_meas' value 'not measured' was changed to '?'
- the value is perceived as not measured.

Automatic conversion script
Id: cif_fix_values 3008 2015-01-20 13:52:24Z robertas 
;
_cod_original_sg_symbol_H-M 'P 21/n'
_cod_database_code 7021572

loop_
_symmetry_equiv_pos_as_xyz
'x, y, z'
'-x+1/2, y+1/2, -z+1/2'
'-x, -y, -z'
'x-1/2, -y-1/2, z-1/2'

loop_
_atom_site_label
_atom_site_type_symbol
_atom_site_fract_x
_atom_site_fract_y
_atom_site_fract_z
_atom_site_U_iso_or_equiv
_atom_site_adp_type
_atom_site_occupancy
_atom_site_symmetry_multiplicity
_atom_site_calc_flag
_atom_site_refinement_flags
Gd1 Gd 0.245192(9) 0.639034(14) 0.005727(7) 0.01417(5) Uani 1 1 d .
O1 O 0.24582(14) 0.5288(2) 0.11340(10) 0.0208(5) Uani 1 1 d .
N1 N 0.25717(15) 0.3866(2) 0.00804(12) 0.0159(5) Uani 1 1 d .
C1 C 0.26050(19) 0.3169(3) 0.06475(14) 0.0161(6) Uani 1 1 d .
Sr2 Sr 0.105006(19) 0.37405(3) 0.217718(14) 0.01922(8) Uani 1 1 d .
O2 O 0.24441(14) 0.3435(2) 0.17564(10) 0.0235(5) Uani 1 1 d .
N2 N 0.35256(16) 0.7718(2) -0.03885(12) 0.0165(5) Uani 1 1 d .
C2 C 0.2690(2) 0.1777(3) 0.06770(16) 0.0227(7) Uani 1 1 d .
H2 H 0.2734 0.1314 0.1081 0.027 Uiso 1 1 calc R
O3 O 0.25656(14) 0.5352(2) -0.09850(10) 0.0209(5) Uani 1 1 d .
N3 N 0.11985(16) 0.7494(2) 0.03928(12) 0.0171(5) Uani 1 1 d .
C3 C 0.2708(2) 0.1082(3) 0.00944(17) 0.0273(8) Uani 1 1 d .
H3 H 0.2760 0.0143 0.0100 0.033 Uiso 1 1 calc R
O4 O 0.25173(15) 0.3542(2) -0.16444(10) 0.0240(5) Uani 1 1 d .
C24 C 0.6407(2) 0.3859(3) 0.20798(16) 0.0273(8) Uani 1 1 d .
H24 H 0.6967 0.3996 0.2030 0.033 Uiso 1 1 calc R
C4 C 0.2649(2) 0.1805(3) -0.04977(16) 0.0232(7) Uani 1 1 d .
H4A H 0.2644 0.1359 -0.0899 0.028 Uiso 1 1 calc R
O5 O 0.40074(14) 0.5967(2) 0.06160(10) 0.0224(5) Uani 1 1 d .
C5 C 0.25970(19) 0.3198(3) -0.04811(14) 0.0166(6) Uani 1 1 d .
C22 C 0.4987(3) 0.4015(4) 0.1955(2) 0.0416(9) Uani 1 1 d .
H22 H 0.4399 0.4292 0.1794 0.050 Uiso 1 1 calc R
O6 O 0.54427(15) 0.6259(2) 0.07118(13) 0.0371(6) Uani 1 1 d .
C6 C 0.24979(19) 0.4018(3) 0.12309(14) 0.0169(6) Uani 1 1 d .
O7 O 0.18132(14) 0.8094(2) -0.08053(10) 0.0222(5) Uani 1 1 d .
C7 C 0.25617(19) 0.4092(3) -0.10867(14) 0.0171(6) Uani 1 1 d .
C8 C 0.4393(2) 0.7458(3) -0.01476(15) 0.0213(7) Uani 1 1 d .
O8 O 0.18912(15) 0.9249(2) -0.17228(11) 0.0323(6) Uani 1 1 d .
O9 O 0.28568(13) 0.8133(2) 0.09331(10) 0.0197(4) Uani 1 1 d .
C9 C 0.4995(2) 0.8047(4) -0.04400(18) 0.0331(8) Uani 1 1 d .
H9 H 0.5596 0.7856 -0.0270 0.040 Uiso 1 1 calc R
C10 C 0.4690(3) 0.8917(4) -0.09854(19) 0.0372(9) Uani 1 1 d .
H10 H 0.5086 0.9340 -0.1178 0.045 Uiso 1 1 calc R
O10 O 0.25596(14) 0.9303(2) 0.17750(10) 0.0225(5) Uani 1 1 d .
O11 O 0.09673(13) 0.5561(2) -0.05231(10) 0.0210(5) Uani 1 1 d .
C11 C 0.3790(2) 0.9157(3) -0.12432(16) 0.0275(7) Uani 1 1 d .
H11 H 0.3568 0.9724 -0.1617 0.033 Uiso 1 1 calc R
C12 C 0.3231(2) 0.8525(3) -0.09263(15) 0.0187(6) Uani 1 1 d .
O12 O -0.04972(14) 0.5894(2) -0.08809(10) 0.0254(5) Uani 1 1 d .
C13 C 0.4645(2) 0.6482(3) 0.04402(16) 0.0226(7) Uani 1 1 d .
O13 O -0.05156(15) 0.4919(2) 0.19293(11) 0.0353(6) Uani 1 1 d .
H13A H -0.0741 0.4814 0.1502 0.042 Uiso 1 1 d R
H13B H -0.0968 0.4735 0.2059 0.042 Uiso 1 1 d R
C14 C 0.2232(2) 0.8650(3) -0.11821(15) 0.0199(7) Uani 1 1 d .
O14 O -0.00837(15) 0.1810(2) 0.16854(12) 0.0323(5) Uani 1 1 d .
H14A H -0.0491 0.1362 0.1782 0.039 Uiso 1 1 d R
H14B H -0.0311 0.2124 0.1286 0.039 Uiso 1 1 d R
O15 O 0.13262(18) 0.6353(2) 0.21525(16) 0.0507(8) Uani 1 1 d .
H15A H 0.1626 0.6451 0.1871 0.061 Uiso 1 1 d R
H15B H 0.1448 0.7038 0.2415 0.061 Uiso 1 1 d R
C15 C 0.1362(2) 0.8442(3) 0.08774(15) 0.0183(6) Uani 1 1 d .
O16 O 0.16796(16) 0.1288(2) 0.25567(12) 0.0336(6) Uani 1 1 d .
H16A H 0.1910 0.0943 0.2949 0.050 Uiso 1 1 d R
H16B H 0.1946 0.0950 0.2289 0.050 Uiso 1 1 d R
C16 C 0.0692(2) 0.9140(4) 0.10408(18) 0.0324(8) Uani 1 1 d .
H16 H 0.0822 0.9803 0.1379 0.039 Uiso 1 1 calc R
O17 O 0.04622(16) 0.3420(3) 0.31944(12) 0.0419(7) Uani 1 1 d .
H17A H 0.0875 0.3133 0.3533 0.050 Uiso 1 1 d R
H17B H 0.0006 0.3916 0.3046 0.050 Uiso 1 1 d R
C17 C -0.0180(2) 0.8827(4) 0.0687(2) 0.0451(11) Uani 1 1 d .
H17 H -0.0647 0.9287 0.0780 0.054 Uiso 1 1 calc R
C18 C -0.0343(2) 0.7830(4) 0.01990(18) 0.0358(9) Uani 1 1 d .
H18 H -0.0922 0.7592 -0.0034 0.043 Uiso 1 1 calc R
O18 O 0.63180(16) 0.7776(2) 0.22348(11) 0.0365(6) Uani 1 1 d .
H18A H 0.6368 0.7794 0.2660 0.044 Uiso 1 1 d R
H18B H 0.6779 0.7389 0.2190 0.044 Uiso 1 1 d R
C19 C 0.0356(2) 0.7182(3) 0.00542(15) 0.0205(7) Uani 1 1 d .
C20 C 0.2336(2) 0.8661(3) 0.12303(14) 0.0164(6) Uani 1 1 d .
C21 C 0.0258(2) 0.6123(3) -0.04905(15) 0.0201(7) Uani 1 1 d .
N4 N 0.56766(19) 0.4477(3) 0.17377(14) 0.0313(7) Uani 1 1 d .
H4 H 0.5638 0.5077 0.1426 0.038 Uiso 1 1 calc R
C23 C 0.5319(3) 0.3086(4) 0.24443(19) 0.0402(9) Uani 1 1 d .
H23 H 0.5009 0.2598 0.2689 0.048 Uiso 1 1 calc R
N5 N 0.62007(19) 0.3003(3) 0.25100(14) 0.0308(7) Uani 1 1 d .
H5 H 0.6569 0.2475 0.2788 0.037 Uiso 1 1 calc R

loop_
_atom_site_aniso_label
_atom_site_aniso_U_11
_atom_site_aniso_U_22
_atom_site_aniso_U_33
_atom_site_aniso_U_23
_atom_site_aniso_U_13
_atom_site_aniso_U_12
Gd1 0.01495(9) 0.01464(8) 0.01164(8) -0.00010(6) 0.00185(6) -0.00067(6)
O1 0.0281(13) 0.0192(11) 0.0149(11) -0.0023(9) 0.0060(9) -0.0019(9)
N1 0.0136(13) 0.0175(13) 0.0161(13) -0.0005(10) 0.0038(10) -0.0015(10)
C1 0.0122(15) 0.0194(15) 0.0161(15) 0.0000(12) 0.0032(12) -0.0023(12)
Sr2 0.01589(16) 0.02612(16) 0.01405(15) -0.00121(12) 0.00186(11) 0.00218(12)
O2 0.0268(13) 0.0281(12) 0.0176(11) 0.0054(9) 0.0095(9) 0.0004(10)
N2 0.0198(14) 0.0150(12) 0.0132(13) -0.0002(10) 0.0026(10) 0.0009(10)
C2 0.0269(19) 0.0198(15) 0.0223(17) 0.0064(13) 0.0085(14) -0.0008(14)
O3 0.0287(13) 0.0185(11) 0.0156(11) 0.0001(9) 0.0067(9) -0.0001(9)
N3 0.0163(14) 0.0197(13) 0.0131(13) 0.0013(10) 0.0007(10) -0.0013(11)
C3 0.035(2) 0.0174(16) 0.031(2) -0.0017(13) 0.0116(16) -0.0014(14)
O4 0.0289(13) 0.0274(12) 0.0160(11) -0.0060(9) 0.0071(9) -0.0017(10)
C24 0.029(2) 0.0282(18) 0.0225(18) -0.0013(14) 0.0042(15) 0.0001(15)
C4 0.0270(19) 0.0217(16) 0.0227(17) -0.0056(13) 0.0099(14) -0.0019(14)
O5 0.0191(12) 0.0254(11) 0.0216(12) 0.0071(9) 0.0043(9) 0.0005(9)
C5 0.0143(16) 0.0186(15) 0.0159(15) -0.0029(12) 0.0027(12) -0.0023(12)
C22 0.027(2) 0.051(2) 0.045(2) 0.0071(19) 0.0077(17) 0.0006(18)
O6 0.0162(13) 0.0533(16) 0.0374(15) 0.0205(12) 0.0008(11) 0.0040(11)
C6 0.0106(15) 0.0237(16) 0.0147(15) -0.0007(12) 0.0009(12) -0.0020(12)
O7 0.0209(12) 0.0229(11) 0.0206(12) 0.0045(9) 0.0027(9) 0.0011(9)
C7 0.0115(15) 0.0241(16) 0.0155(15) -0.0012(13) 0.0036(12) -0.0016(13)
C8 0.0198(18) 0.0249(16) 0.0171(16) -0.0003(13) 0.0019(13) -0.0022(13)
O8 0.0347(14) 0.0333(13) 0.0223(13) 0.0139(11) -0.0019(10) 0.0013(11)
O9 0.0157(11) 0.0203(10) 0.0210(11) -0.0027(9) 0.0021(9) 0.0002(9)
C9 0.022(2) 0.041(2) 0.036(2) 0.0108(17) 0.0083(16) -0.0010(16)
C10 0.033(2) 0.043(2) 0.040(2) 0.0103(18) 0.0183(18) -0.0065(17)
O10 0.0246(12) 0.0253(11) 0.0145(11) -0.0033(9) 0.0011(9) 0.0000(10)
O11 0.0178(12) 0.0239(11) 0.0193(11) -0.0036(9) 0.0021(9) -0.0022(9)
C11 0.033(2) 0.0268(17) 0.0239(18) 0.0056(14) 0.0111(15) -0.0012(16)
C12 0.0254(18) 0.0145(14) 0.0151(15) -0.0018(12) 0.0044(13) -0.0007(13)
O12 0.0178(12) 0.0388(13) 0.0164(11) -0.0015(10) -0.0001(9) -0.0082(10)
C13 0.0217(18) 0.0250(17) 0.0197(16) -0.0001(13) 0.0036(13) 0.0030(14)
O13 0.0224(13) 0.0534(16) 0.0257(13) -0.0109(11) 0.0000(10) 0.0062(12)
C14 0.0233(17) 0.0167(15) 0.0171(16) -0.0026(13) 0.0018(13) 0.0007(13)
O14 0.0252(13) 0.0367(13) 0.0311(13) 0.0015(11) 0.0021(10) -0.0058(11)
O15 0.0392(17) 0.0343(15) 0.080(2) 0.0193(14) 0.0204(15) 0.0042(12)
C15 0.0174(16) 0.0217(16) 0.0140(15) -0.0007(12) 0.0018(12) -0.0013(13)
O16 0.0403(15) 0.0339(14) 0.0231(13) 0.0078(10) 0.0035(11) 0.0088(11)
C16 0.026(2) 0.037(2) 0.030(2) -0.0150(16) 0.0026(15) 0.0006(16)
O17 0.0256(14) 0.077(2) 0.0196(13) 0.0148(13) 0.0009(10) 0.0163(13)
C17 0.022(2) 0.061(3) 0.050(3) -0.026(2) 0.0077(18) 0.0073(19)
C18 0.0127(18) 0.051(2) 0.039(2) -0.0146(18) -0.0003(15) -0.0024(16)
O18 0.0343(15) 0.0502(16) 0.0275(14) -0.0027(12) 0.0128(11) 0.0119(12)
C19 0.0205(18) 0.0229(16) 0.0158(16) 0.0005(13) 0.0018(13) -0.0009(13)
C20 0.0191(16) 0.0144(14) 0.0127(15) 0.0045(12) 0.0000(12) 0.0003(13)
C21 0.0239(19) 0.0214(16) 0.0134(15) 0.0039(12) 0.0032(13) -0.0068(14)
N4 0.0353(18) 0.0288(15) 0.0263(16) 0.0057(13) 0.0038(13) -0.0002(14)
C23 0.039(2) 0.047(2) 0.038(2) 0.0058(19) 0.0164(18) -0.0063(19)
N5 0.0367(19) 0.0293(15) 0.0226(16) 0.0066(12) 0.0028(13) 0.0049(13)

loop_
_atom_type_symbol
_atom_type_description
_atom_type_scat_dispersion_real
_atom_type_scat_dispersion_imag
_atom_type_scat_source
C C 0.0033 0.0016 'International Tables Vol C Tables 4.2.6.8 and 6.1.1.4'
H H 0.0000 0.0000 'International Tables Vol C Tables 4.2.6.8 and 6.1.1.4'
N N 0.0061 0.0033 'International Tables Vol C Tables 4.2.6.8 and 6.1.1.4'
O O 0.0106 0.0060 'International Tables Vol C Tables 4.2.6.8 and 6.1.1.4'
Sr Sr -1.5307 3.2498 'International Tables Vol C Tables 4.2.6.8 and 6.1.1.4'
Gd Gd -0.1653 3.9035 'International Tables Vol C Tables 4.2.6.8 and 6.1.1.4'

loop_
_geom_angle_atom_site_label_1
_geom_angle_atom_site_label_2
_geom_angle_atom_site_label_3
_geom_angle
_geom_angle_site_symmetry_1
_geom_angle_site_symmetry_3
O3 Gd1 O5 91.03(7) . .
O3 Gd1 O9 151.44(7) . .
O5 Gd1 O9 76.19(7) . .
O3 Gd1 O7 76.94(7) . .
O5 Gd1 O7 127.59(7) . .
O9 Gd1 O7 90.64(7) . .
O3 Gd1 O11 74.70(7) . .
O5 Gd1 O11 150.39(7) . .
O9 Gd1 O11 127.25(7) . .
O7 Gd1 O11 75.05(7) . .
O3 Gd1 O1 128.48(7) . .
O5 Gd1 O1 76.20(7) . .
O9 Gd1 O1 73.72(7) . .
O7 Gd1 O1 148.18(7) . .
O11 Gd1 O1 92.34(7) . .
O3 Gd1 N1 64.53(7) . .
O5 Gd1 N1 76.03(7) . .
O9 Gd1 N1 133.56(7) . .
O7 Gd1 N1 135.70(7) . .
O11 Gd1 N1 74.42(7) . .
O1 Gd1 N1 63.95(7) . .
O3 Gd1 N2 70.71(7) . .
O5 Gd1 N2 64.14(7) . .
O9 Gd1 N2 80.73(7) . .
O7 Gd1 N2 63.74(7) . .
O11 Gd1 N2 130.66(7) . .
O1 Gd1 N2 136.85(8) . .
N1 Gd1 N2 118.12(7) . .
O3 Gd1 N3 133.48(8) . .
O5 Gd1 N3 135.48(7) . .
O9 Gd1 N3 63.42(7) . .
O7 Gd1 N3 72.97(7) . .
O11 Gd1 N3 63.83(7) . .
O1 Gd1 N3 75.24(7) . .
N1 Gd1 N3 119.11(7) . .
N2 Gd1 N3 122.60(8) . .
C6 O1 Gd1 124.43(17) . .
C5 N1 C1 119.3(3) . .
C5 N1 Gd1 119.82(18) . .
C1 N1 Gd1 120.86(18) . .
N1 C1 C2 121.9(3) . .
N1 C1 C6 114.6(2) . .
C2 C1 C6 123.4(3) . .
O17 Sr2 O12 140.49(7) . 3_565
O17 Sr2 O2 143.55(7) . .
O12 Sr2 O2 74.93(7) 3_565 .
O17 Sr2 O14 81.46(8) . .
O12 Sr2 O14 73.43(7) 3_565 .
O2 Sr2 O14 109.83(7) . .
O17 Sr2 O15 103.99(9) . .
O12 Sr2 O15 81.37(9) 3_565 .
O2 Sr2 O15 86.90(8) . .
O14 Sr2 O15 144.25(8) . .
O17 Sr2 O10 77.04(7) . 2_545
O12 Sr2 O10 139.62(7) 3_565 2_545
O2 Sr2 O10 73.17(7) . 2_545
O14 Sr2 O10 141.40(7) . 2_545
O15 Sr2 O10 72.85(8) . 2_545
O17 Sr2 O13 70.55(8) . .
O12 Sr2 O13 73.87(7) 3_565 .
O2 Sr2 O13 145.14(7) . .
O14 Sr2 O13 75.44(7) . .
O15 Sr2 O13 73.44(8) . .
O10 Sr2 O13 124.93(7) 2_545 .
O17 Sr2 O16 80.83(8) . .
O12 Sr2 O16 114.71(7) 3_565 .
O2 Sr2 O16 73.14(7) . .
O14 Sr2 O16 66.55(8) . .
O15 Sr2 O16 148.89(8) . .
O10 Sr2 O16 78.55(7) 2_545 .
O13 Sr2 O16 135.15(8) . .
O17 Sr2 H13A 84.3 . .
O12 Sr2 H13A 58.3 3_565 .
O2 Sr2 H13A 132.2 . .
O14 Sr2 H13A 68.0 . .
O15 Sr2 H13A 77.3 . .
O10 Sr2 H13A 139.4 2_545 .
O13 Sr2 H13A 16.2 . .
O16 Sr2 H13A 133.7 . .
O17 Sr2 H14B 93.9 . .
O12 Sr2 H14B 56.9 3_565 .
O2 Sr2 H14B 105.9 . .
O14 Sr2 H14B 17.0 . .
O15 Sr2 H14B 129.4 . .
O10 Sr2 H14B 157.7 2_545 .
O13 Sr2 H14B 68.7 . .
O16 Sr2 H14B 80.0 . .
H13A Sr2 H14B 57.6 . .
O17 Sr2 H15A 119.8 . .
O12 Sr2 H15A 71.7 3_565 .
O2 Sr2 H15A 72.1 . .
O14 Sr2 H15A 143.1 . .
O15 Sr2 H15A 16.2 . .
O10 Sr2 H15A 75.4 2_545 .
O13 Sr2 H15A 83.6 . .
O16 Sr2 H15A 141.2 . .
H13A Sr2 H15A 83.5 . .
H14B Sr2 H15A 126.1 . .
O17 Sr2 H17A 15.9 . .
O12 Sr2 H17A 155.6 3_565 .
O2 Sr2 H17A 127.7 . .
O14 Sr2 H17A 88.4 . .
O15 Sr2 H17A 106.4 . .
O10 Sr2 H17A 63.8 2_545 .
O13 Sr2 H17A 86.0 . .
O16 Sr2 H17A 70.5 . .
H13A Sr2 H17A 100.1 . .
H14B Sr2 H17A 103.3 . .
H15A Sr2 H17A 120.4 . .
O17 Sr2 H17B 17.8 . .
O12 Sr2 H17B 124.8 3_565 .
O2 Sr2 H17B 160.3 . .
O14 Sr2 H17B 79.8 . .
O15 Sr2 H17B 94.9 . .
O10 Sr2 H17B 88.5 2_545 .
O13 Sr2 H17B 52.8 . .
O16 Sr2 H17B 96.4 . .
H13A Sr2 H17B 67.1 . .
H14B Sr2 H17B 88.2 . .
H15A Sr2 H17B 111.0 . .
H17A Sr2 H17B 33.2 . .
C6 O2 Sr2 120.64(19) . .
C12 N2 C8 119.6(3) . .
C12 N2 Gd1 120.17(19) . .
C8 N2 Gd1 119.47(19) . .
C1 C2 C3 118.8(3) . .
C1 C2 H2 120.6 . .
C3 C2 H2 120.6 . .
C7 O3 Gd1 124.40(17) . .
C15 N3 C19 119.5(3) . .
C15 N3 Gd1 120.58(19) . .
C19 N3 Gd1 119.83(19) . .
C2 C3 C4 119.1(3) . .
C2 C3 H3 120.5 . .
C4 C3 H3 120.5 . .
N4 C24 N5 107.6(3) . .
N4 C24 H24 126.2 . .
N5 C24 H24 126.2 . .
C5 C4 C3 118.8(3) . .
C5 C4 H4A 120.6 . .
C3 C4 H4A 120.6 . .
C13 O5 Gd1 125.12(19) . .
N1 C5 C4 122.1(3) . .
N1 C5 C7 114.5(2) . .
C4 C5 C7 123.4(3) . .
C23 C22 N4 107.0(3) . .
C23 C22 H22 126.5 . .
N4 C22 H22 126.5 . .
O2 C6 O1 125.4(3) . .
O2 C6 C1 118.7(3) . .
O1 C6 C1 115.9(2) . .
C14 O7 Gd1 123.82(19) . .
O4 C7 O3 125.2(3) . .
O4 C7 C5 118.4(3) . .
O3 C7 C5 116.4(2) . .
N2 C8 C9 121.0(3) . .
N2 C8 C13 115.0(3) . .
C9 C8 C13 124.0(3) . .
C20 O9 Gd1 125.21(18) . .
C10 C9 C8 119.2(3) . .
C10 C9 H9 120.4 . .
C8 C9 H9 120.4 . .
C9 C10 C11 119.5(3) . .
C9 C10 H10 120.3 . .
C11 C10 H10 120.3 . .
C20 O10 Sr2 124.98(18) . 2
C21 O11 Gd1 124.42(18) . .
C10 C11 C12 117.9(3) . .
C10 C11 H11 121.1 . .
C12 C11 H11 121.1 . .
N2 C12 C11 122.7(3) . .
N2 C12 C14 114.4(3) . .
C11 C12 C14 122.8(3) . .
C21 O12 Sr2 127.63(18) . 3_565
O6 C13 O5 126.0(3) . .
O6 C13 C8 118.1(3) . .
O5 C13 C8 115.9(3) . .
Sr2 O13 H13A 103.4 . .
Sr2 O13 H13B 132.1 . .
H13A O13 H13B 99.1 . .
O8 C14 O7 125.5(3) . .
O8 C14 C12 119.3(3) . .
O7 C14 C12 115.2(3) . .
Sr2 O14 H14A 140.4 . .
Sr2 O14 H14B 98.9 . .
H14A O14 H14B 106.2 . .
Sr2 O15 H15A 104.7 . .
Sr2 O15 H15B 141.1 . .
H15A O15 H15B 105.7 . .
N3 C15 C16 122.3(3) . .
N3 C15 C20 113.9(3) . .
C16 C15 C20 123.8(3) . .
Sr2 O16 H16A 131.7 . .
Sr2 O16 H16B 112.6 . .
H16A O16 H16B 107.1 . .
C15 C16 C17 118.3(3) . .
C15 C16 H16 120.9 . .
C17 C16 H16 120.9 . .
Sr2 O17 H17A 109.5 . .
Sr2 O17 H17B 96.2 . .
H17A O17 H17B 148.4 . .
C18 C17 C16 119.0(3) . .
C18 C17 H17 120.5 . .
C16 C17 H17 120.5 . .
C17 C18 C19 119.8(3) . .
C17 C18 H18 120.1 . .
C19 C18 H18 120.1 . .
H18A O18 H18B 107.0 . .
N3 C19 C18 121.0(3) . .
N3 C19 C21 114.4(3) . .
C18 C19 C21 124.5(3) . .
O10 C20 O9 125.9(3) . .
O10 C20 C15 119.0(3) . .
O9 C20 C15 115.0(2) . .
O12 C21 O11 125.5(3) . .
O12 C21 C19 118.2(3) . .
O11 C21 C19 116.2(3) . .
C24 N4 C22 109.3(3) . .
C24 N4 H4 125.3 . .
C22 N4 H4 125.3 . .
C22 C23 N5 106.3(3) . .
C22 C23 H23 126.9 . .
N5 C23 H23 126.9 . .
C24 N5 C23 109.7(3) . .
C24 N5 H5 125.2 . .
C23 N5 H5 125.2 . .

loop_
_geom_bond_atom_site_label_1
_geom_bond_atom_site_label_2
_geom_bond_distance
_geom_bond_site_symmetry_2
Gd1 O3 2.4197(19) .
Gd1 O5 2.424(2) .
Gd1 O9 2.431(2) .
Gd1 O7 2.434(2) .
Gd1 O11 2.440(2) .
Gd1 O1 2.455(2) .
Gd1 N1 2.497(2) .
Gd1 N2 2.514(2) .
Gd1 N3 2.523(2) .
O1 C6 1.268(3) .
N1 C5 1.336(4) .
N1 C1 1.337(4) .
C1 C2 1.379(4) .
C1 C6 1.508(4) .
Sr2 O17 2.534(2) .
Sr2 O12 2.566(2) 3_565
Sr2 O2 2.604(2) .
Sr2 O14 2.607(2) .
Sr2 O15 2.617(2) .
Sr2 O10 2.643(2) 2_545
Sr2 O13 2.643(2) .
Sr2 O16 2.645(2) .
Sr2 H13A 2.9580 .
Sr2 H14B 2.8642 .
Sr2 H15A 2.9496 .
Sr2 H17A 2.9299 .
Sr2 H17B 2.7588 .
O2 C6 1.244(3) .
N2 C12 1.328(4) .
N2 C8 1.339(4) .
C2 C3 1.383(4) .
C2 H2 0.9300 .
O3 C7 1.260(3) .
N3 C15 1.332(4) .
N3 C19 1.345(4) .
C3 C4 1.386(4) .
C3 H3 0.9300 .
O4 C7 1.247(3) .
C24 N4 1.311(4) .
C24 N5 1.327(4) .
C24 H24 0.9300 .
C4 C5 1.377(4) .
C4 H4A 0.9300 .
O5 C13 1.269(4) .
C5 C7 1.509(4) .
C22 C23 1.347(5) .
C22 N4 1.368(4) .
C22 H22 0.9300 .
O6 C13 1.239(4) .
O7 C14 1.277(3) .
C8 C9 1.388(4) .
C8 C13 1.502(4) .
O8 C14 1.232(4) .
O9 C20 1.268(3) .
C9 C10 1.379(5) .
C9 H9 0.9300 .
C10 C11 1.384(5) .
C10 H10 0.9300 .
O10 C20 1.241(3) .
O10 Sr2 2.643(2) 2
O11 C21 1.268(4) .
C11 C12 1.387(4) .
C11 H11 0.9300 .
C12 C14 1.514(4) .
O12 C21 1.248(4) .
O12 Sr2 2.566(2) 3_565
O13 H13A 0.8499 .
O13 H13B 0.8500 .
O14 H14A 0.8500 .
O14 H14B 0.8500 .
O15 H15A 0.8501 .
O15 H15B 0.8501 .
C15 C16 1.382(4) .
C15 C20 1.513(4) .
O16 H16A 0.8501 .
O16 H16B 0.8500 .
C16 C17 1.392(5) .
C16 H16 0.9300 .
O17 H17A 0.8499 .
O17 H17B 0.8500 .
C17 C18 1.371(5) .
C17 H17 0.9300 .
C18 C19 1.380(4) .
C18 H18 0.9300 .
O18 H18A 0.8500 .
O18 H18B 0.8500 .
C19 C21 1.503(4) .
N4 H4 0.8600 .
C23 N5 1.361(4) .
C23 H23 0.9300 .
N5 H5 0.8600 .

loop_
_geom_hbond_atom_site_label_D
_geom_hbond_atom_site_label_H
_geom_hbond_atom_site_label_A
_geom_hbond_distance_DH
_geom_hbond_distance_HA
_geom_hbond_distance_DA
_geom_hbond_angle_DHA
_geom_hbond_site_symmetry_A
O13 H13A O11 0.85 1.96 2.797(3) 166.1 3_565
O14 H14A O8 0.85 2.26 3.061(3) 157.0 3_565
O14 H14B O7 0.85 2.30 2.801(3) 118.1 3_565
O14 H14B O12 0.85 2.60 3.092(3) 118.2 3_565
O13 H13B O18 0.85 2.57 3.204(3) 132.3 2_545
O15 H15A O1 0.85 2.54 3.288(4) 146.7 .
O15 H15A O16 0.85 2.59 3.030(4) 113.0 2
O15 H15B O2 0.85 2.47 3.233(4) 149.6 2
O15 H15B O2 0.85 2.47 3.233(4) 149.6 2
O16 H16A O1 0.85 1.96 2.808(3) 174.0 2_545
O16 H16B O10 0.85 2.30 3.102(3) 157.9 1_545
O17 H17A O9 0.85 1.98 2.748(3) 149.5 2_545
O17 H17B O18 0.85 2.30 2.763(3) 114.9 2_545
O17 H17B O13 0.85 2.40 2.991(3) 126.7 .
O18 H18A O8 0.85 2.39 2.870(3) 115.9 4_676
O18 H18B O4 0.85 2.01 2.797(3) 153.4 3_665
N4 H4 O6 0.86 1.82 2.681(4) 173.7 .
N5 H5 O4 0.86 1.89 2.747(4) 171.0 4_666
C2 H2 O10 0.93 2.50 3.365(4) 154.5 1_545
C3 H3 O9 0.93 2.59 3.352(4) 139.4 1_545
C23 H23 O15 0.93 2.54 3.406(5) 154.9 2_545
C24 H24 O3 0.93 2.54 3.221(4) 130.4 3_665

loop_
_geom_torsion_atom_site_label_1
_geom_torsion_atom_site_label_2
_geom_torsion_atom_site_label_3
_geom_torsion_atom_site_label_4
_geom_torsion
_geom_torsion_site_symmetry_1
O3 Gd1 O1 C6 -2.2(3) .
O5 Gd1 O1 C6 -82.4(2) .
O9 Gd1 O1 C6 -161.7(2) .
O7 Gd1 O1 C6 134.9(2) .
O11 Gd1 O1 C6 70.0(2) .
N1 Gd1 O1 C6 -1.4(2) .
N2 Gd1 O1 C6 -105.6(2) .
N3 Gd1 O1 C6 132.2(2) .
O3 Gd1 N1 C5 -3.0(2) .
O5 Gd1 N1 C5 -101.0(2) .
O9 Gd1 N1 C5 -155.85(19) .
O7 Gd1 N1 C5 29.2(3) .
O11 Gd1 N1 C5 77.1(2) .
O1 Gd1 N1 C5 177.7(2) .
N2 Gd1 N1 C5 -51.0(2) .
N3 Gd1 N1 C5 124.4(2) .
O3 Gd1 N1 C1 177.4(2) .
O5 Gd1 N1 C1 79.4(2) .
O9 Gd1 N1 C1 24.6(3) .
O7 Gd1 N1 C1 -150.39(19) .
O11 Gd1 N1 C1 -102.4(2) .
O1 Gd1 N1 C1 -1.8(2) .
N2 Gd1 N1 C1 129.4(2) .
N3 Gd1 N1 C1 -55.2(2) .
C5 N1 C1 C2 1.9(4) .
Gd1 N1 C1 C2 -178.6(2) .
C5 N1 C1 C6 -175.3(3) .
Gd1 N1 C1 C6 4.2(3) .
O17 Sr2 O2 C6 -164.1(2) .
O12 Sr2 O2 C6 27.3(2) 3_565
O14 Sr2 O2 C6 93.0(2) .
O15 Sr2 O2 C6 -54.6(2) .
O10 Sr2 O2 C6 -127.6(2) 2_545
O13 Sr2 O2 C6 0.2(3) .
O16 Sr2 O2 C6 149.6(2) .
O3 Gd1 N2 C12 74.8(2) .
O5 Gd1 N2 C12 175.8(2) .
O9 Gd1 N2 C12 -105.1(2) .
O7 Gd1 N2 C12 -9.76(19) .
O11 Gd1 N2 C12 26.8(2) .
O1 Gd1 N2 C12 -158.98(18) .
N1 Gd1 N2 C12 120.1(2) .
N3 Gd1 N2 C12 -55.1(2) .
O3 Gd1 N2 C8 -95.3(2) .
O5 Gd1 N2 C8 5.7(2) .
O9 Gd1 N2 C8 84.8(2) .
O7 Gd1 N2 C8 -179.9(2) .
O11 Gd1 N2 C8 -143.3(2) .
O1 Gd1 N2 C8 30.9(2) .
N1 Gd1 N2 C8 -50.0(2) .
N3 Gd1 N2 C8 134.8(2) .
N1 C1 C2 C3 -2.4(5) .
C6 C1 C2 C3 174.5(3) .
O5 Gd1 O3 C7 79.8(2) .
O9 Gd1 O3 C7 142.0(2) .
O7 Gd1 O3 C7 -151.8(2) .
O11 Gd1 O3 C7 -74.0(2) .
O1 Gd1 O3 C7 6.6(3) .
N1 Gd1 O3 C7 5.8(2) .
N2 Gd1 O3 C7 141.8(2) .
N3 Gd1 O3 C7 -101.1(2) .
O3 Gd1 N3 C15 -152.75(19) .
O5 Gd1 N3 C15 26.0(3) .
O9 Gd1 N3 C15 -1.22(19) .
O7 Gd1 N3 C15 -100.8(2) .
O11 Gd1 N3 C15 177.8(2) .
O1 Gd1 N3 C15 77.7(2) .
N1 Gd1 N3 C15 125.9(2) .
N2 Gd1 N3 C15 -59.0(2) .
O3 Gd1 N3 C19 23.5(2) .
O5 Gd1 N3 C19 -157.81(19) .
O9 Gd1 N3 C19 175.0(2) .
O7 Gd1 N3 C19 75.4(2) .
O11 Gd1 N3 C19 -5.94(19) .
O1 Gd1 N3 C19 -106.1(2) .
N1 Gd1 N3 C19 -57.9(2) .
N2 Gd1 N3 C19 117.3(2) .
C1 C2 C3 C4 0.6(5) .
C2 C3 C4 C5 1.7(5) .
O3 Gd1 O5 C13 63.9(2) .
O9 Gd1 O5 C13 -90.3(2) .
O7 Gd1 O5 C13 -10.3(3) .
O11 Gd1 O5 C13 123.8(2) .
O1 Gd1 O5 C13 -166.6(2) .
N1 Gd1 O5 C13 127.3(2) .
N2 Gd1 O5 C13 -4.0(2) .
N3 Gd1 O5 C13 -115.2(2) .
C1 N1 C5 C4 0.6(4) .
Gd1 N1 C5 C4 -179.0(2) .
C1 N1 C5 C7 -179.6(2) .
Gd1 N1 C5 C7 0.9(3) .
C3 C4 C5 N1 -2.3(5) .
C3 C4 C5 C7 177.8(3) .
Sr2 O2 C6 O1 58.6(4) .
Sr2 O2 C6 C1 -120.4(2) .
Gd1 O1 C6 O2 -175.0(2) .
Gd1 O1 C6 C1 3.9(4) .
N1 C1 C6 O2 173.9(3) .
C2 C1 C6 O2 -3.3(4) .
N1 C1 C6 O1 -5.2(4) .
C2 C1 C6 O1 177.7(3) .
O3 Gd1 O7 C14 -59.6(2) .
O5 Gd1 O7 C14 21.5(2) .
O9 Gd1 O7 C14 94.5(2) .
O11 Gd1 O7 C14 -137.0(2) .
O1 Gd1 O7 C14 153.5(2) .
N1 Gd1 O7 C14 -89.2(2) .
N2 Gd1 O7 C14 15.1(2) .
N3 Gd1 O7 C14 156.3(2) .
Gd1 O3 C7 O4 171.3(2) .
Gd1 O3 C7 C5 -7.5(4) .
N1 C5 C7 O4 -174.9(3) .
C4 C5 C7 O4 5.0(4) .
N1 C5 C7 O3 4.0(4) .
C4 C5 C7 O3 -176.1(3) .
C12 N2 C8 C9 1.7(4) .
Gd1 N2 C8 C9 171.9(2) .
C12 N2 C8 C13 -177.2(2) .
Gd1 N2 C8 C13 -7.0(3) .
O3 Gd1 O9 C20 143.8(2) .
O5 Gd1 O9 C20 -150.6(2) .
O7 Gd1 O9 C20 80.7(2) .
O11 Gd1 O9 C20 9.1(2) .
O1 Gd1 O9 C20 -71.2(2) .
N1 Gd1 O9 C20 -95.8(2) .
N2 Gd1 O9 C20 144.0(2) .
N3 Gd1 O9 C20 10.2(2) .
N2 C8 C9 C10 0.3(5) .
C13 C8 C9 C10 179.1(3) .
C8 C9 C10 C11 -1.8(6) .
O3 Gd1 O11 C21 -147.9(2) .
O5 Gd1 O11 C21 148.5(2) .
O9 Gd1 O11 C21 11.5(2) .
O7 Gd1 O11 C21 -67.6(2) .
O1 Gd1 O11 C21 82.8(2) .
N1 Gd1 O11 C21 144.9(2) .
N2 Gd1 O11 C21 -101.2(2) .
N3 Gd1 O11 C21 10.5(2) .
C9 C10 C11 C12 1.4(5) .
C8 N2 C12 C11 -2.2(4) .
Gd1 N2 C12 C11 -172.3(2) .
C8 N2 C12 C14 175.4(2) .
Gd1 N2 C12 C14 5.3(3) .
C10 C11 C12 N2 0.6(5) .
C10 C11 C12 C14 -176.8(3) .
Gd1 O5 C13 O6 -178.7(2) .
Gd1 O5 C13 C8 2.0(4) .
N2 C8 C13 O6 -175.9(3) .
C9 C8 C13 O6 5.2(5) .
N2 C8 C13 O5 3.5(4) .
C9 C8 C13 O5 -175.4(3) .
Gd1 O7 C14 O8 161.3(2) .
Gd1 O7 C14 C12 -18.1(3) .
N2 C12 C14 O8 -171.9(3) .
C11 C12 C14 O8 5.7(4) .
N2 C12 C14 O7 7.6(4) .
C11 C12 C14 O7 -174.8(3) .
C19 N3 C15 C16 -1.1(4) .
Gd1 N3 C15 C16 175.1(2) .
C19 N3 C15 C20 178.3(2) .
Gd1 N3 C15 C20 -5.5(3) .
N3 C15 C16 C17 0.5(5) .
C20 C15 C16 C17 -178.8(3) .
C15 C16 C17 C18 0.9(6) .
C16 C17 C18 C19 -1.7(6) .
C15 N3 C19 C18 0.2(4) .
Gd1 N3 C19 C18 -176.0(2) .
C15 N3 C19 C21 178.6(2) .
Gd1 N3 C19 C21 2.4(3) .
C17 C18 C19 N3 1.2(5) .
C17 C18 C19 C21 -177.1(3) .
Sr2 O10 C20 O9 -36.3(4) 2
Sr2 O10 C20 C15 142.5(2) 2
Gd1 O9 C20 O10 162.3(2) .
Gd1 O9 C20 C15 -16.5(3) .
N3 C15 C20 O10 -165.3(2) .
C16 C15 C20 O10 14.1(4) .
N3 C15 C20 O9 13.6(4) .
C16 C15 C20 O9 -167.1(3) .
Sr2 O12 C21 O11 -61.5(4) 3_565
Sr2 O12 C21 C19 116.5(3) 3_565
Gd1 O11 C21 O12 164.7(2) .
Gd1 O11 C21 C19 -13.2(3) .
N3 C19 C21 O12 -171.6(3) .
C18 C19 C21 O12 6.7(5) .
N3 C19 C21 O11 6.5(4) .
C18 C19 C21 O11 -175.1(3) .
N5 C24 N4 C22 0.4(4) .
C23 C22 N4 C24 -0.1(4) .
N4 C22 C23 N5 -0.2(4) .
N4 C24 N5 C23 -0.5(4) .
C22 C23 N5 C24 0.5(4) .
